data_7202077
loop_
_publ_author_name
'Dean, Philip A. W.'
'Craig, Donald C.'
'Scudder, Marcia L.'
'Dance, Ian G.'

_publ_section_title
;
 The crystallisation and packing of [Cr(C2O4Ag(PPh3)2)3] (Ph3P/Ph3PO)
 (MeNO2)4
;
_journal_issue 8
_journal_name_full CrystEngComm
_journal_page_first 1044
_journal_paper_doi 10.1039/b803643h
_journal_volume 10
_journal_year 2008
_chemical_formula_moiety 'C114 H90 Ag3 Cr O12 P6, C18 H15 O0.27 P,4(C H3 N O2)'
_chemical_formula_sum 'C136 H117 Ag3 Cr N4 O20.27 P7'
_chemical_formula_weight 2724.2
_space_group_crystal_system triclinic
_space_group_IT_number 2
_space_group_name_H-M_alt 'P -1'
_symmetry_space_group_name_Hall '-P 1'
_symmetry_space_group_name_H-M 'P -1'
_atom_type_scat_source 'International Tables for X-ray Crystallography, Vol. IV'
_audit_creation_method 'RAELSPUB and manual entry'
_cell_angle_alpha 67.934(4)
_cell_angle_beta 77.079(4)
_cell_angle_gamma 84.601(4)
_cell_formula_units_Z 2
_cell_length_a 14.498(3)
_cell_length_b 21.071(5)
_cell_length_c 22.764(5)
_cell_measurement_temperature 150(2)
_cell_volume 6281(2)
_computing_cell_refinement 'Bruker SMART'
_computing_data_collection 'Bruker SMART'
_computing_data_reduction 'Bruker SAINT'
_computing_molecular_graphics 'ORTEP-II, (Johnson, 1976)'
_computing_publication_material 'Local programs'
_computing_structure_refinement 'RAELS, (Rae, 1996)'
_computing_structure_solution 'SIR92 (Altomare et al, 1994)'
_diffrn_ambient_temperature 150(2)
_diffrn_measured_fraction_theta_full 0.99
_diffrn_measured_fraction_theta_max 0.99
_diffrn_measurement_device_type 'CCD area detector'
_diffrn_measurement_method 'phi and omega scans'
_diffrn_radiation_probe x-ray
_diffrn_radiation_type 'Mo K\a'
_diffrn_radiation_wavelength 0.71073
_diffrn_reflns_limit_h_max 19
_diffrn_reflns_limit_h_min -18
_diffrn_reflns_limit_k_max 27
_diffrn_reflns_limit_k_min -24
_diffrn_reflns_limit_l_max 30
_diffrn_reflns_limit_l_min 0
_diffrn_reflns_number 28450
_diffrn_reflns_theta_full 28.3
_diffrn_reflns_theta_max 28.3
_diffrn_standards_decay_% 0
_exptl_absorpt_coefficient_mu 0.696
_exptl_absorpt_correction_type none
_exptl_crystal_colour blue-purple
_exptl_crystal_density_diffrn 1.44
_exptl_crystal_density_method 'not measured'
_exptl_crystal_description plates
_exptl_crystal_F_000 2786.3
_exptl_crystal_size_max 0.10
_exptl_crystal_size_mid 0.09
_exptl_crystal_size_min 0.05
_refine_diff_density_max 2.05
_refine_diff_density_min -2.54
_refine_ls_extinction_method none
_refine_ls_goodness_of_fit_ref 1.71
_refine_ls_hydrogen_treatment noref
_refine_ls_number_parameters 711
_refine_ls_number_reflns 25182
_refine_ls_R_factor_gt 0.066
_refine_ls_shift/su_max 0.074
_refine_ls_structure_factor_coef F
_refine_ls_weighting_details 'w = 1/[\s^2^(F) + 0.0004F^2^]'
_refine_ls_weighting_scheme calc
_refine_ls_wR_factor_ref 0.103
_reflns_number_gt 21057
_reflns_number_total 28450
_reflns_threshold_expression I>2\s(I)
_cod_data_source_file b803643h.txt
_cod_data_source_block did289
_cod_database_code 7202077

loop_
_space_group_symop_id
_space_group_symop_operation_xyz
1 x,y,z
2 -x,-y,-z

loop_
_atom_site_label
_atom_site_fract_x
_atom_site_fract_y
_atom_site_fract_z
_atom_site_U_iso_or_equiv
_atom_site_adp_type
_atom_site_type_symbol
_atom_site_occupancy
Cr 0.34017(5) 0.36989(4) 0.31200(4) 0.0230(2) Uani Cr 1.0
O11 0.4606(2) 0.3179(2) 0.3106(2) 0.0262(7) Uani O 1.0
O21 0.4155(2) 0.4409(2) 0.2380(2) 0.0283(7) Uani O 1.0
O31 0.6125(2) 0.3313(2) 0.2582(2) 0.0328(8) Uani O 1.0
O41 0.5560(2) 0.4551(2) 0.1695(2) 0.0321(8) Uani O 1.0
C11 0.5290(3) 0.3514(2) 0.2654(2) 0.025(1) Uani C 1.0
C21 0.5003(3) 0.4216(2) 0.2190(2) 0.025(1) Uani C 1.0
AgA 0.71058(2) 0.39532(2) 0.15575(2) 0.0283(1) Uani Ag 1.0
P1A 0.69689(9) 0.34134(7) 0.08131(6) 0.0271(3) Uani P 1.0
P2A 0.80072(9) 0.48095(7) 0.16426(6) 0.0296(3) Uani P 1.0
C1A 0.5898(2) 0.2922(2) 0.0990(2) 0.029(1) Uani C 1.0
C2A 0.5031(2) 0.3202(2) 0.1188(2) 0.0368(8) Uani C 1.0
C3A 0.4199(2) 0.2841(2) 0.1342(2) 0.044(1) Uani C 1.0
C4A 0.4231(2) 0.2201(2) 0.1300(2) 0.046(1) Uani C 1.0
C5A 0.5089(3) 0.1918(2) 0.1104(2) 0.055(1) Uani C 1.0
C6A 0.5923(2) 0.2278(2) 0.0949(2) 0.045(1) Uani C 1.0
C7A 0.7935(2) 0.2869(2) 0.0604(2) 0.032(1) Uani C 1.0
C8A 0.8099(3) 0.2761(2) 0.0022(2) 0.042(1) Uani C 1.0
C9A 0.8804(3) 0.2305(2) -0.0102(2) 0.056(1) Uani C 1.0
C10A 0.9346(3) 0.1957(2) 0.0354(2) 0.057(2) Uani C 1.0
C11A 0.9188(3) 0.2061(2) 0.0933(2) 0.049(1) Uani C 1.0
C12A 0.8484(3) 0.2517(2) 0.1059(1) 0.037(1) Uani C 1.0
C13A 0.6947(3) 0.4129(2) 0.0050(2) 0.036(1) Uani C 1.0
C14A 0.7777(2) 0.4501(2) -0.0251(2) 0.054(1) Uani C 1.0
C15A 0.7807(3) 0.5073(2) -0.0818(2) 0.072(2) Uani C 1.0
C16A 0.7010(3) 0.5274(2) -0.1086(2) 0.064(2) Uani C 1.0
C17A 0.6182(3) 0.4907(2) -0.0791(2) 0.055(1) Uani C 1.0
C18A 0.6149(2) 0.4334(2) -0.0223(2) 0.045(1) Uani C 1.0
C19A 0.9079(2) 0.4501(2) 0.1961(2) 0.029(1) Uani C 1.0
C20A 0.9616(2) 0.3995(2) 0.1780(2) 0.0334(9) Uani C 1.0
C21A 1.0438(2) 0.3740(2) 0.2014(2) 0.039(1) Uani C 1.0
C22A 1.0723(2) 0.3987(2) 0.2428(2) 0.041(1) Uani C 1.0
C23A 1.0194(2) 0.4489(2) 0.2610(2) 0.041(1) Uani C 1.0
C24A 0.9372(2) 0.4747(2) 0.2377(2) 0.035(1) Uani C 1.0
C25A 0.8397(3) 0.5495(2) 0.0864(2) 0.036(1) Uani C 1.0
C26A 0.9298(2) 0.5775(2) 0.0666(2) 0.052(1) Uani C 1.0
C27A 0.9544(3) 0.6310(2) 0.0073(2) 0.062(2) Uani C 1.0
C28A 0.8892(3) 0.6566(2) -0.0322(2) 0.063(2) Uani C 1.0
C29A 0.7995(3) 0.6291(2) -0.0130(2) 0.081(1) Uani C 1.0
C30A 0.7746(2) 0.5756(2) 0.0463(2) 0.063(1) Uani C 1.0
C31A 0.7330(2) 0.5270(2) 0.2140(2) 0.035(1) Uani C 1.0
C32A 0.7427(3) 0.5970(2) 0.1976(2) 0.056(2) Uani C 1.0
C33A 0.6860(3) 0.6306(2) 0.2352(2) 0.071(2) Uani C 1.0
C34A 0.6197(3) 0.5945(2) 0.2890(2) 0.059(2) Uani C 1.0
C35A 0.6095(3) 0.5249(2) 0.3056(2) 0.050(2) Uani C 1.0
C36A 0.6660(3) 0.4910(2) 0.2682(2) 0.041(1) Uani C 1.0
O12 0.3711(2) 0.4037(2) 0.3746(2) 0.0297(8) Uani O 1.0
O22 0.2314(2) 0.4341(2) 0.3140(2) 0.0264(7) Uani O 1.0
O32 0.3476(3) 0.4967(2) 0.4005(2) 0.0402(9) Uani O 1.0
O42 0.1874(2) 0.5238(2) 0.3437(2) 0.0351(8) Uani O 1.0
C12 0.3269(3) 0.4586(3) 0.3759(2) 0.028(1) Uani C 1.0
C22 0.2402(3) 0.4755(2) 0.3420(2) 0.025(1) Uani C 1.0
AgB 0.25151(3) 0.60111(2) 0.38045(2) 0.0334(1) Uani Ag 1.0
P1B 0.31131(12) 0.70253(7) 0.28995(7) 0.0409(4) Uani P 1.0
P2B 0.19785(9) 0.58338(6) 0.49418(6) 0.0274(3) Uani P 1.0
C1B 0.3452(4) 0.6961(2) 0.2106(2) 0.060(2) Uani C 1.0
C2B 0.3993(4) 0.6393(2) 0.2059(2) 0.071(2) Uani C 1.0
C3B 0.4318(5) 0.6331(3) 0.1459(3) 0.100(3) Uani C 1.0
C4B 0.4105(5) 0.6835(3) 0.0906(2) 0.119(3) Uani C 1.0
C5B 0.3568(5) 0.7401(3) 0.0948(2) 0.108(2) Uani C 1.0
C6B 0.3241(4) 0.7465(2) 0.1547(2) 0.077(2) Uani C 1.0
C7B 0.4159(3) 0.7378(2) 0.2973(2) 0.039(2) Uani C 1.0
C8B 0.4853(3) 0.7727(2) 0.2443(2) 0.054(2) Uani C 1.0
C9B 0.5625(3) 0.8001(2) 0.2533(2) 0.067(2) Uani C 1.0
C10B 0.5705(3) 0.7928(3) 0.3149(2) 0.071(2) Uani C 1.0
C11B 0.5019(4) 0.7582(3) 0.3679(2) 0.083(3) Uani C 1.0
C12B 0.4245(3) 0.7307(2) 0.3592(2) 0.064(2) Uani C 1.0
C13B 0.2222(3) 0.7710(2) 0.2829(2) 0.049(1) Uani C 1.0
C14B 0.2407(3) 0.8369(2) 0.2774(3) 0.068(2) Uani C 1.0
C15B 0.1669(3) 0.8837(2) 0.2801(3) 0.087(2) Uani C 1.0
C16B 0.0746(3) 0.8648(2) 0.2881(3) 0.083(2) Uani C 1.0
C17B 0.0555(2) 0.7995(2) 0.2936(3) 0.072(2) Uani C 1.0
C18B 0.1291(3) 0.7525(2) 0.2911(3) 0.058(1) Uani C 1.0
C19B 0.2960(2) 0.6043(2) 0.5219(2) 0.029(1) Uani C 1.0
C20B 0.3846(2) 0.5766(2) 0.5057(2) 0.037(1) Uani C 1.0
C21B 0.4628(2) 0.5927(2) 0.5233(2) 0.044(2) Uani C 1.0
C22B 0.4527(2) 0.6364(2) 0.5570(2) 0.043(1) Uani C 1.0
C23B 0.3649(3) 0.6643(2) 0.5732(2) 0.044(1) Uani C 1.0
C24B 0.2864(2) 0.6484(2) 0.5558(2) 0.038(1) Uani C 1.0
C25B 0.1012(2) 0.6405(1) 0.5099(2) 0.027(1) Uani C 1.0
C26B 0.1055(2) 0.7086(2) 0.4677(2) 0.038(1) Uani C 1.0
C27B 0.0309(3) 0.7536(1) 0.4748(2) 0.047(2) Uani C 1.0
C28B -0.0478(2) 0.7308(2) 0.5240(2) 0.041(1) Uani C 1.0
C29B -0.0527(2) 0.6633(2) 0.5662(2) 0.036(1) Uani C 1.0
C30B 0.0216(2) 0.6180(1) 0.5592(2) 0.031(1) Uani C 1.0
C31B 0.1581(2) 0.4990(1) 0.5517(2) 0.030(1) Uani C 1.0
C32B 0.1730(3) 0.4738(2) 0.6149(2) 0.040(1) Uani C 1.0
C33B 0.1328(3) 0.4121(2) 0.6592(1) 0.048(2) Uani C 1.0
C34B 0.0778(3) 0.3757(2) 0.6406(2) 0.045(2) Uani C 1.0
C35B 0.0627(3) 0.4004(2) 0.5779(2) 0.045(2) Uani C 1.0
C36B 0.1027(3) 0.4620(2) 0.5334(1) 0.038(1) Uani C 1.0
O13 0.2724(2) 0.2892(2) 0.3796(2) 0.0255(7) Uani O 1.0
O23 0.2991(2) 0.3334(2) 0.2540(2) 0.0258(7) Uani O 1.0
O33 0.2154(3) 0.1895(2) 0.3907(2) 0.0318(8) Uani O 1.0
O43 0.2371(3) 0.2386(2) 0.2560(2) 0.0319(8) Uani O 1.0
C13 0.2486(3) 0.2464(2) 0.3579(2) 0.024(1) Uani C 1.0
C23 0.2626(3) 0.2731(2) 0.2829(2) 0.025(1) Uani C 1.0
AgC 0.20490(3) 0.11926(2) 0.32972(2) 0.0300(1) Uani Ag 1.0
P1C 0.04990(9) 0.10961(6) 0.31037(6) 0.0262(3) Uani P 1.0
P2C 0.34354(9) 0.04521(7) 0.33613(7) 0.0318(3) Uani P 1.0
C1C -0.0341(2) 0.1800(1) 0.3087(2) 0.026(1) Uani C 1.0
C2C -0.0245(2) 0.2195(2) 0.3442(2) 0.030(1) Uani C 1.0
C3C -0.0892(2) 0.2719(2) 0.3473(2) 0.035(1) Uani C 1.0
C4C -0.1633(2) 0.2850(2) 0.3151(2) 0.036(1) Uani C 1.0
C5C -0.1735(2) 0.2460(2) 0.2798(2) 0.034(1) Uani C 1.0
C6C -0.1090(2) 0.1935(2) 0.2765(2) 0.0301(9) Uani C 1.0
C7C -0.0163(2) 0.0330(2) 0.3652(2) 0.031(1) Uani C 1.0
C8C 0.0232(2) -0.0110(2) 0.4166(2) 0.0393(9) Uani C 1.0
C9C -0.0264(3) -0.0681(2) 0.4625(2) 0.047(1) Uani C 1.0
C10C -0.1153(3) -0.0813(2) 0.4573(2) 0.048(1) Uani C 1.0
C11C -0.1552(2) -0.0378(2) 0.4065(2) 0.051(1) Uani C 1.0
C12C -0.1058(2) 0.0193(2) 0.3604(2) 0.043(1) Uani C 1.0
C13C 0.0713(2) 0.1066(2) 0.2290(1) 0.031(1) Uani C 1.0
C14C 0.0413(3) 0.0543(2) 0.2145(2) 0.039(1) Uani C 1.0
C15C 0.0705(3) 0.0523(2) 0.1527(2) 0.049(2) Uani C 1.0
C16C 0.1294(3) 0.1025(2) 0.1052(2) 0.051(2) Uani C 1.0
C17C 0.1596(3) 0.1547(2) 0.1191(2) 0.048(2) Uani C 1.0
C18C 0.1306(3) 0.1569(2) 0.1809(2) 0.038(1) Uani C 1.0
C19C 0.3140(3) -0.0350(2) 0.4045(2) 0.035(1) Uani C 1.0
C20C 0.2611(3) -0.0309(2) 0.4621(2) 0.043(1) Uani C 1.0
C21C 0.2308(3) -0.0903(2) 0.5148(2) 0.053(1) Uani C 1.0
C22C 0.2531(4) -0.1537(2) 0.5101(2) 0.068(2) Uani C 1.0
C23C 0.3057(4) -0.1583(2) 0.4531(2) 0.094(2) Uani C 1.0
C24C 0.3362(4) -0.0991(2) 0.4002(2) 0.071(1) Uani C 1.0
C25C 0.3870(2) 0.0219(2) 0.2658(2) 0.033(1) Uani C 1.0
C26C 0.3290(2) 0.0319(2) 0.2219(2) 0.045(1) Uani C 1.0
C27C 0.3612(3) 0.0144(2) 0.1674(2) 0.059(1) Uani C 1.0
C28C 0.4512(3) -0.0129(2) 0.1569(2) 0.061(2) Uani C 1.0
C29C 0.5094(2) -0.0230(2) 0.2002(2) 0.062(2) Uani C 1.0
C30C 0.4775(2) -0.0056(2) 0.2547(2) 0.047(1) Uani C 1.0
C31C 0.4497(2) 0.0756(2) 0.3479(2) 0.036(1) Uani C 1.0
C32C 0.4843(3) 0.1393(2) 0.3044(2) 0.0421(9) Uani C 1.0
C33C 0.5654(3) 0.1650(2) 0.3103(2) 0.050(1) Uani C 1.0
C34C 0.6120(3) 0.1272(2) 0.3596(2) 0.057(1) Uani C 1.0
C35C 0.5782(3) 0.0639(2) 0.4031(2) 0.064(1) Uani C 1.0
C36C 0.4971(3) 0.0380(2) 0.3973(2) 0.052(1) Uani C 1.0
P1D 0.1277(2) 0.0129(2) 0.9133(1) 0.119(1) Uani P 1.0
C1D 0.2044(5) -0.0250(4) 0.9710(3) 0.098(3) Uani C 1.0
C2D 0.3025(5) -0.0288(5) 0.9530(3) 0.176(5) Uani C 1.0
C3D 0.3574(4) -0.0555(5) 1.0001(5) 0.202(5) Uani C 1.0
C4D 0.3145(6) -0.0784(4) 1.0650(4) 0.136(4) Uani C 1.0
C5D 0.2171(7) -0.0748(5) 1.0834(3) 0.144(5) Uani C 1.0
C6D 0.1619(4) -0.0482(5) 1.0365(4) 0.133(4) Uani C 1.0
C7D 0.1937(4) 0.0085(3) 0.8400(3) 0.090(2) Uani C 1.0
C8D 0.2236(4) -0.0569(3) 0.8420(3) 0.095(2) Uani C 1.0
C9D 0.2693(5) -0.0673(3) 0.7856(3) 0.100(2) Uani C 1.0
C10D 0.2851(4) -0.0125(4) 0.7272(3) 0.098(2) Uani C 1.0
C11D 0.2556(4) 0.0527(3) 0.7246(2) 0.097(2) Uani C 1.0
C12D 0.2099(4) 0.0633(3) 0.7810(3) 0.094(2) Uani C 1.0
C13D 0.1188(6) 0.1020(3) 0.8969(4) 0.115(3) Uani C 1.0
C14D 0.1754(5) 0.1357(4) 0.9177(3) 0.117(2) Uani C 1.0
C15D 0.1661(6) 0.2062(4) 0.9023(4) 0.133(3) Uani C 1.0
C16D 0.1005(7) 0.2430(3) 0.8662(5) 0.176(4) Uani C 1.0
C17D 0.0440(7) 0.2100(5) 0.8453(5) 0.205(3) Uani C 1.0
C18D 0.0530(6) 0.1395(5) 0.8606(5) 0.161(2) Uani C 1.0
O1D 0.0358(18) -0.0137(16) 0.9384(12) 0.119(1) Uani O 0.27
N1Nm1 0.4073(3) 0.1467(2) 0.5161(3) 0.075(2) Uani N 1.0
C1Nm1 0.4351(8) 0.1956(5) 0.4511(4) 0.174(4) Uani C 1.0
O1Nm1 0.3728(5) 0.0932(3) 0.5267(4) 0.144(3) Uani O 1.0
O2Nm1 0.4177(6) 0.1577(4) 0.5620(3) 0.150(3) Uani O 1.0
N1Nm2 0.2282(3) 0.2503(3) 0.5891(3) 0.096(3) Uani N 1.0
C1Nm2 0.2710(8) 0.3117(4) 0.5395(4) 0.142(4) Uani C 1.0
O1Nm2 0.2127(5) 0.2427(3) 0.6452(3) 0.124(3) Uani O 1.0
O2Nm2 0.2065(6) 0.2044(4) 0.5763(4) 0.143(3) Uani O 1.0
N1Nm3 0.9039(6) 0.3691(4) 0.8170(3) 0.172(3) Uani N 1.0
C1Nm3 0.8237(10) 0.4149(7) 0.8074(9) 0.250(4) Uani C 1.0
O1Nm3 0.9616(7) 0.3756(4) 0.8445(4) 0.187(3) Uani O 1.0
O2Nm3 0.9160(9) 0.3227(6) 0.7979(7) 0.302(5) Uani O 1.0
N1Nm4 0.3887(7) 0.1704(5) 0.9518(4) 0.218(5) Uani N 1.0
C1Nm4 0.3550(21) 0.2391(9) 0.9213(8) 0.444(9) Uani C 1.0
O1Nm4 0.4388(10) 0.1406(6) 0.9211(5) 0.263(6) Uani O 1.0
O2Nm4 0.3678(10) 0.1406(6) 1.0091(4) 0.266(7) Uani O 1.0
HC2A 0.5005 0.3665 0.1219 0.051 Uani H 1.0
HC3A 0.3578 0.3044 0.1484 0.060 Uani H 1.0
HC4A 0.3633 0.1943 0.1411 0.056 Uani H 1.0
HC5A 0.5111 0.1456 0.1074 0.082 Uani H 1.0
HC6A 0.6543 0.2072 0.0808 0.062 Uani H 1.0
HC8A 0.7708 0.3012 -0.0308 0.047 Uani H 1.0
HC9A 0.8919 0.2229 -0.0520 0.073 Uani H 1.0
HC10A 0.9852 0.1630 0.0264 0.072 Uani H 1.0
HC11A 0.9581 0.1809 0.1262 0.058 Uani H 1.0
HC12A 0.8372 0.2591 0.1479 0.040 Uani H 1.0
HC14A 0.8354 0.4358 -0.0058 0.071 Uani H 1.0
HC15A 0.8404 0.5339 -0.1033 0.105 Uani H 1.0
HC16A 0.7032 0.5684 -0.1494 0.079 Uani H 1.0
HC17A 0.5607 0.5053 -0.0985 0.072 Uani H 1.0
HC18A 0.5549 0.4070 -0.0010 0.058 Uani H 1.0
HC20A 0.9411 0.3816 0.1481 0.038 Uani H 1.0
HC21A 1.0821 0.3377 0.1883 0.047 Uani H 1.0
HC22A 1.1313 0.3803 0.2595 0.047 Uani H 1.0
HC23A 1.0402 0.4667 0.2909 0.050 Uani H 1.0
HC24A 0.8992 0.5109 0.2510 0.040 Uani H 1.0
HC26A 0.9770 0.5590 0.0951 0.081 Uani H 1.0
HC27A 1.0191 0.6509 -0.0067 0.091 Uani H 1.0
HC28A 0.9070 0.6950 -0.0748 0.079 Uani H 1.0
HC29A 0.7526 0.6477 -0.0417 0.130 Uani H 1.0
HC30A 0.7097 0.5558 0.0601 0.095 Uani H 1.0
HC32A 0.7905 0.6233 0.1588 0.074 Uani H 1.0
HC33A 0.6932 0.6809 0.2233 0.105 Uani H 1.0
HC34A 0.5791 0.6187 0.3159 0.073 Uani H 1.0
HC35A 0.5615 0.4989 0.3445 0.064 Uani H 1.0
HC36A 0.6585 0.4407 0.2803 0.053 Uani H 1.0
HC2B 0.4148 0.6028 0.2458 0.072 Uani H 1.0
HC3B 0.4706 0.5923 0.1428 0.119 Uani H 1.0
HC4B 0.4339 0.6790 0.0476 0.153 Uani H 1.0
HC5B 0.3415 0.7764 0.0548 0.135 Uani H 1.0
HC6B 0.2853 0.7874 0.1576 0.080 Uani H 1.0
HC8B 0.4797 0.7781 0.1997 0.078 Uani H 1.0
HC9B 0.6122 0.8251 0.2151 0.094 Uani H 1.0
HC10B 0.6260 0.8125 0.3212 0.089 Uani H 1.0
HC11B 0.5078 0.7530 0.4124 0.127 Uani H 1.0
HC12B 0.3750 0.7058 0.3976 0.089 Uani H 1.0
HC14B 0.3073 0.8506 0.2716 0.082 Uani H 1.0
HC15B 0.1805 0.9309 0.2761 0.117 Uani H 1.0
HC16B 0.0217 0.8985 0.2900 0.102 Uani H 1.0
HC17B -0.0112 0.7860 0.2995 0.089 Uani H 1.0
HC18B 0.1151 0.7054 0.2951 0.066 Uani H 1.0
HC20B 0.3922 0.5449 0.4814 0.047 Uani H 1.0
HC21B 0.5264 0.5726 0.5117 0.060 Uani H 1.0
HC22B 0.5089 0.6480 0.5696 0.050 Uani H 1.0
HC23B 0.3577 0.6959 0.5976 0.059 Uani H 1.0
HC24B 0.2231 0.6686 0.5676 0.049 Uani H 1.0
HC26B 0.1623 0.7252 0.4321 0.047 Uani H 1.0
HC27B 0.0343 0.8025 0.4444 0.065 Uani H 1.0
HC28B -0.1012 0.7632 0.5291 0.049 Uani H 1.0
HC29B -0.1097 0.6469 0.6016 0.045 Uani H 1.0
HC30B 0.0179 0.5692 0.5897 0.039 Uani H 1.0
HC32B 0.2127 0.5000 0.6285 0.052 Uani H 1.0
HC33B 0.1436 0.3942 0.7045 0.066 Uani H 1.0
HC34B 0.0490 0.3315 0.6725 0.054 Uani H 1.0
HC35B 0.0229 0.3740 0.5646 0.061 Uani H 1.0
HC36B 0.0916 0.4797 0.4882 0.048 Uani H 1.0
HC2C 0.0291 0.2101 0.3675 0.033 Uani H 1.0
HC3C -0.0820 0.3001 0.3728 0.042 Uani H 1.0
HC4C -0.2097 0.3226 0.3174 0.041 Uani H 1.0
HC5C -0.2272 0.2556 0.2566 0.041 Uani H 1.0
HC6C -0.1165 0.1655 0.2509 0.034 Uani H 1.0
HC8C 0.0875 -0.0016 0.4205 0.050 Uani H 1.0
HC9C 0.0022 -0.0996 0.4993 0.064 Uani H 1.0
HC10C -0.1509 -0.1223 0.4903 0.058 Uani H 1.0
HC11C -0.2195 -0.0475 0.4028 0.071 Uani H 1.0
HC12C -0.1348 0.0506 0.3237 0.056 Uani H 1.0
HC14C -0.0013 0.0180 0.2488 0.046 Uani H 1.0
HC15C 0.0488 0.0146 0.1425 0.062 Uani H 1.0
HC16C 0.1503 0.1010 0.0608 0.062 Uani H 1.0
HC17C 0.2022 0.1909 0.0847 0.061 Uani H 1.0
HC18C 0.1525 0.1947 0.1907 0.043 Uani H 1.0
HC20C 0.2449 0.0149 0.4656 0.065 Uani H 1.0
HC21C 0.1928 -0.0871 0.5561 0.075 Uani H 1.0
HC22C 0.2313 -0.1963 0.5480 0.087 Uani H 1.0
HC23C 0.3217 -0.2043 0.4498 0.153 Uani H 1.0
HC24C 0.3742 -0.1026 0.3590 0.106 Uani H 1.0
HC26C 0.2639 0.0516 0.2294 0.058 Uani H 1.0
HC27C 0.3193 0.0217 0.1360 0.082 Uani H 1.0
HC28C 0.4742 -0.0254 0.1178 0.078 Uani H 1.0
HC29C 0.5744 -0.0428 0.1925 0.087 Uani H 1.0
HC30C 0.5197 -0.0129 0.2860 0.061 Uani H 1.0
HC32C 0.4508 0.1667 0.2687 0.052 Uani H 1.0
HC33C 0.5900 0.2107 0.2790 0.064 Uani H 1.0
HC34C 0.6702 0.1457 0.3638 0.068 Uani H 1.0
HC35C 0.6120 0.0367 0.4387 0.090 Uani H 1.0
HC36C 0.4728 -0.0078 0.4288 0.066 Uani H 1.0
HC2D 0.3337 -0.0122 0.9061 0.280 Uani H 1.0
HC3D 0.4278 -0.0581 0.9869 0.333 Uani H 1.0
HC4D 0.3539 -0.0975 1.0987 0.158 Uani H 1.0
HC5D 0.1863 -0.0914 1.1304 0.225 Uani H 1.0
HC6D 0.0915 -0.0457 1.0499 0.214 Uani H 1.0
HC8D 0.2123 -0.0966 0.8842 0.101 Uani H 1.0
HC9D 0.2906 -0.1144 0.7873 0.110 Uani H 1.0
HC10D 0.3178 -0.0200 0.6867 0.103 Uani H 1.0
HC11D 0.2671 0.0922 0.6824 0.105 Uani H 1.0
HC12D 0.1887 0.1105 0.7790 0.100 Uani H 1.0
HC14D 0.2228 0.1092 0.9439 0.127 Uani H 1.0
HC15D 0.2068 0.2302 0.9174 0.139 Uani H 1.0
HC16D 0.0939 0.2937 0.8552 0.212 Uani H 1.0
HC17D -0.0034 0.2367 0.8192 0.279 Uani H 1.0
HC18D 0.0120 0.1157 0.8454 0.186 Uani H 1.0

loop_
_atom_site_aniso_label
_atom_site_aniso_U_11
_atom_site_aniso_U_22
_atom_site_aniso_U_33
_atom_site_aniso_U_12
_atom_site_aniso_U_13
_atom_site_aniso_U_23
_atom_site_aniso_type_symbol
Cr 0.0198(4) 0.0201(4) 0.0315(4) 0.0000(3) -0.0061(3) -0.0116(3) Cr
O11 0.022(2) 0.022(2) 0.031(2) 0.000(1) -0.002(1) -0.007(1) O
O21 0.023(2) 0.020(2) 0.041(2) 0.002(1) -0.010(2) -0.008(2) O
O31 0.023(2) 0.025(2) 0.042(2) 0.001(1) -0.006(2) -0.004(2) O
O41 0.026(2) 0.029(2) 0.039(2) 0.000(1) -0.010(2) -0.007(2) O
C11 0.025(2) 0.019(2) 0.031(3) -0.001(2) -0.008(2) -0.008(2) C
C21 0.026(2) 0.022(2) 0.028(3) -0.005(2) -0.010(2) -0.006(2) C
AgA 0.0236(2) 0.0284(2) 0.0326(2) -0.0056(1) -0.0072(2) -0.0089(2) Ag
P1A 0.0241(6) 0.0271(6) 0.0281(7) -0.0039(5) -0.0071(5) -0.0058(5) P
P2A 0.0268(6) 0.0285(7) 0.0337(7) -0.0061(5) -0.0089(5) -0.0085(6) P
C1A 0.032(1) 0.028(2) 0.026(2) -0.003(1) -0.007(1) -0.009(2) C
C2A 0.031(1) 0.041(2) 0.041(2) -0.004(1) -0.005(1) -0.019(2) C
C3A 0.033(1) 0.057(2) 0.044(2) -0.010(1) -0.003(1) -0.023(2) C
C4A 0.043(1) 0.054(2) 0.043(3) -0.019(2) -0.004(2) -0.017(2) C
C5A 0.049(2) 0.045(2) 0.077(3) -0.017(2) -0.005(2) -0.029(2) C
C6A 0.041(1) 0.034(2) 0.064(3) -0.008(1) -0.006(1) -0.024(2) C
C7A 0.031(2) 0.031(2) 0.026(2) -0.006(1) -0.004(1) -0.004(1) C
C8A 0.043(2) 0.049(2) 0.034(2) 0.002(1) -0.006(1) -0.016(2) C
C9A 0.056(2) 0.064(3) 0.050(2) 0.013(2) -0.008(2) -0.028(2) C
C10A 0.053(2) 0.057(2) 0.057(3) 0.015(2) -0.007(2) -0.020(2) C
C11A 0.042(2) 0.047(2) 0.045(2) 0.008(2) -0.007(2) -0.006(2) C
C12A 0.034(2) 0.037(2) 0.031(2) -0.002(1) -0.006(1) -0.002(2) C
C13A 0.041(2) 0.031(2) 0.035(2) -0.001(1) -0.012(1) -0.009(1) C
C14A 0.054(2) 0.050(2) 0.046(2) -0.017(2) -0.014(2) 0.003(2) C
C15A 0.083(3) 0.059(2) 0.053(2) -0.027(2) -0.021(2) 0.012(2) C
C16A 0.095(4) 0.042(2) 0.046(2) -0.008(2) -0.026(2) 0.001(2) C
C17A 0.075(3) 0.042(2) 0.047(2) 0.008(2) -0.029(2) -0.007(1) C
C18A 0.050(2) 0.040(2) 0.043(2) 0.004(1) -0.021(2) -0.009(1) C
C19A 0.027(1) 0.032(2) 0.025(2) -0.008(1) -0.002(1) -0.006(2) C
C20A 0.029(1) 0.035(2) 0.033(2) -0.004(1) -0.003(1) -0.009(1) C
C21A 0.030(1) 0.040(2) 0.040(2) -0.003(1) -0.005(1) -0.007(2) C
C22A 0.030(1) 0.044(2) 0.039(2) -0.007(1) -0.009(1) -0.003(2) C
C23A 0.035(2) 0.047(2) 0.038(2) -0.009(1) -0.013(2) -0.009(2) C
C24A 0.033(1) 0.040(2) 0.032(2) -0.008(1) -0.008(1) -0.011(1) C
C25A 0.043(2) 0.029(2) 0.036(2) -0.003(2) -0.013(1) -0.007(1) C
C26A 0.045(2) 0.042(2) 0.055(2) -0.009(2) -0.008(2) 0.001(2) C
C27A 0.064(2) 0.044(2) 0.056(2) -0.012(2) 0.000(2) 0.001(2) C
C28A 0.096(4) 0.042(2) 0.041(2) -0.016(2) -0.012(2) 0.000(2) C
C29A 0.106(4) 0.065(3) 0.056(2) -0.030(3) -0.044(2) 0.019(2) C
C30A 0.072(2) 0.054(2) 0.052(2) -0.020(2) -0.036(2) 0.011(2) C
C31A 0.029(2) 0.037(2) 0.041(2) -0.002(1) -0.014(1) -0.013(2) C
C32A 0.065(3) 0.038(2) 0.060(2) -0.005(1) 0.000(2) -0.021(2) C
C33A 0.089(4) 0.047(2) 0.075(3) 0.000(2) 0.004(2) -0.030(2) C
C34A 0.059(3) 0.061(2) 0.063(3) 0.009(2) -0.009(2) -0.032(2) C
C35A 0.039(2) 0.062(2) 0.052(2) 0.000(2) -0.008(2) -0.026(2) C
C36A 0.032(2) 0.047(2) 0.044(2) -0.004(1) -0.009(1) -0.017(2) C
O12 0.027(2) 0.029(2) 0.041(2) 0.007(1) -0.015(2) -0.017(2) O
O22 0.023(2) 0.026(2) 0.037(2) 0.002(1) -0.011(1) -0.017(2) O
O32 0.043(2) 0.038(2) 0.061(3) 0.013(2) -0.031(2) -0.033(2) O
O42 0.034(2) 0.029(2) 0.054(2) 0.011(2) -0.020(2) -0.024(2) O
C12 0.027(3) 0.027(3) 0.034(3) 0.001(2) -0.008(2) -0.014(2) C
C22 0.020(2) 0.024(2) 0.032(3) 0.001(2) -0.006(2) -0.012(2) C
AgB 0.0451(2) 0.0235(2) 0.0359(2) 0.0017(2) -0.0109(2) -0.0147(2) Ag
P1B 0.059(1) 0.0282(7) 0.0388(8) -0.0067(7) -0.0154(7) -0.0117(6) P
P2B 0.0264(6) 0.0265(6) 0.0350(7) 0.0030(5) -0.0100(5) -0.0161(6) P
C1B 0.109(4) 0.036(2) 0.041(2) -0.013(3) -0.023(2) -0.016(2) C
C2B 0.127(5) 0.043(2) 0.050(2) -0.007(3) -0.017(2) -0.023(2) C
C3B 0.185(6) 0.061(3) 0.057(2) 0.000(3) -0.010(3) -0.033(3) C
C4B 0.239(8) 0.072(4) 0.048(2) 0.000(5) -0.017(3) -0.031(2) C
C5B 0.223(8) 0.064(4) 0.043(2) -0.001(4) -0.034(2) -0.022(2) C
C6B 0.152(5) 0.046(3) 0.042(2) -0.006(3) -0.033(2) -0.016(2) C
C7B 0.045(2) 0.029(2) 0.042(2) -0.001(2) -0.004(2) -0.013(2) C
C8B 0.051(2) 0.054(3) 0.056(2) -0.016(2) 0.007(2) -0.025(2) C
C9B 0.053(2) 0.063(3) 0.084(3) -0.019(2) 0.001(2) -0.032(3) C
C10B 0.066(2) 0.056(4) 0.094(4) -0.014(2) -0.027(2) -0.022(3) C
C11B 0.099(3) 0.083(4) 0.071(2) -0.037(3) -0.034(3) -0.014(3) C
C12B 0.079(2) 0.064(3) 0.047(2) -0.027(2) -0.017(2) -0.012(2) C
C13B 0.063(2) 0.028(2) 0.055(3) -0.009(1) -0.026(2) -0.004(2) C
C14B 0.068(2) 0.031(2) 0.105(4) -0.007(1) -0.028(2) -0.017(2) C
C15B 0.073(3) 0.036(2) 0.151(5) -0.003(2) -0.030(3) -0.028(3) C
C16B 0.070(2) 0.038(2) 0.134(6) -0.001(2) -0.028(3) -0.020(3) C
C17B 0.064(2) 0.039(2) 0.109(4) -0.004(1) -0.030(2) -0.013(3) C
C18B 0.062(2) 0.034(2) 0.075(3) -0.007(1) -0.030(2) -0.009(2) C
C19B 0.026(1) 0.030(2) 0.030(2) 0.002(1) -0.008(1) -0.010(2) C
C20B 0.025(1) 0.040(2) 0.049(2) 0.005(1) -0.012(1) -0.017(2) C
C21B 0.029(1) 0.047(3) 0.058(3) 0.001(1) -0.018(1) -0.014(2) C
C22B 0.039(1) 0.043(2) 0.044(3) -0.008(1) -0.020(2) -0.005(2) C
C23B 0.045(2) 0.049(2) 0.046(2) -0.007(2) -0.017(2) -0.020(2) C
C24B 0.035(1) 0.043(2) 0.042(2) 0.000(1) -0.011(1) -0.022(2) C
C25B 0.026(1) 0.027(1) 0.031(2) -0.002(1) -0.007(1) -0.014(1) C
C26B 0.036(1) 0.027(1) 0.043(2) 0.002(1) -0.002(1) -0.011(1) C
C27B 0.045(2) 0.033(1) 0.052(3) 0.009(1) -0.002(2) -0.012(1) C
C28B 0.038(2) 0.040(2) 0.045(2) 0.010(1) -0.007(1) -0.019(2) C
C29B 0.030(1) 0.041(2) 0.039(2) 0.004(1) -0.005(1) -0.018(1) C
C30B 0.027(1) 0.033(1) 0.034(2) -0.001(1) -0.004(1) -0.014(1) C
C31B 0.028(2) 0.026(1) 0.042(2) 0.004(1) -0.014(1) -0.018(1) C
C32B 0.050(2) 0.033(1) 0.044(2) -0.003(1) -0.020(1) -0.014(1) C
C33B 0.061(3) 0.036(2) 0.048(2) -0.006(2) -0.018(2) -0.010(1) C
C34B 0.045(2) 0.032(1) 0.058(2) -0.003(1) -0.014(2) -0.012(1) C
C35B 0.045(2) 0.031(1) 0.064(2) -0.006(1) -0.022(2) -0.015(1) C
C36B 0.040(2) 0.029(1) 0.053(2) -0.002(1) -0.021(1) -0.018(1) C
O13 0.024(2) 0.026(2) 0.029(2) -0.001(1) -0.002(1) -0.015(1) O
O23 0.027(2) 0.022(2) 0.029(2) -0.005(1) -0.005(1) -0.009(1) O
O33 0.040(2) 0.025(2) 0.030(2) -0.004(2) -0.004(2) -0.009(2) O
O43 0.041(2) 0.028(2) 0.029(2) -0.009(2) -0.007(2) -0.013(2) O
C13 0.020(2) 0.024(2) 0.030(3) 0.000(2) -0.004(2) -0.010(2) C
C23 0.022(2) 0.025(2) 0.030(3) 0.001(2) -0.006(2) -0.012(2) C
AgC 0.0275(2) 0.0228(2) 0.0437(2) 0.0015(1) -0.0125(2) -0.0142(2) Ag
P1C 0.0262(6) 0.0200(6) 0.0324(7) -0.0008(5) -0.0088(5) -0.0079(5) P
P2C 0.0272(7) 0.0236(6) 0.0475(8) 0.0022(5) -0.0124(6) -0.0143(6) P
C1C 0.026(1) 0.023(1) 0.026(2) -0.003(1) -0.003(1) -0.005(1) C
C2C 0.031(1) 0.025(1) 0.033(2) -0.002(1) -0.004(1) -0.010(1) C
C3C 0.037(2) 0.027(1) 0.038(2) 0.001(1) -0.003(1) -0.012(1) C
C4C 0.035(2) 0.028(1) 0.035(2) 0.003(1) -0.001(1) -0.006(1) C
C5C 0.031(1) 0.033(2) 0.033(2) 0.004(1) -0.005(1) -0.006(1) C
C6C 0.028(1) 0.029(1) 0.030(2) 0.001(1) -0.006(1) -0.007(1) C
C7C 0.036(2) 0.022(1) 0.032(2) 0.001(1) -0.007(1) -0.007(1) C
C8C 0.054(2) 0.024(1) 0.036(2) -0.004(1) -0.016(1) -0.002(1) C
C9C 0.073(3) 0.027(1) 0.036(2) -0.011(2) -0.013(2) -0.002(1) C
C10C 0.063(2) 0.030(2) 0.043(2) -0.013(2) 0.001(2) -0.008(1) C
C11C 0.046(2) 0.035(2) 0.062(3) -0.011(2) -0.005(2) -0.007(2) C
C12C 0.038(2) 0.030(1) 0.053(2) -0.005(1) -0.011(1) -0.005(1) C
C13C 0.028(2) 0.026(2) 0.040(1) 0.005(2) -0.013(1) -0.011(1) C
C14C 0.047(2) 0.031(2) 0.046(2) 0.005(1) -0.019(1) -0.017(1) C
C15C 0.065(3) 0.043(2) 0.050(2) 0.013(2) -0.024(2) -0.024(2) C
C16C 0.057(3) 0.055(3) 0.044(1) 0.018(2) -0.017(1) -0.022(1) C
C17C 0.045(2) 0.055(2) 0.040(1) 0.005(2) -0.008(1) -0.014(1) C
C18C 0.034(2) 0.037(2) 0.039(1) 0.000(1) -0.009(1) -0.010(1) C
C19C 0.034(2) 0.039(2) 0.038(2) -0.007(2) -0.010(1) -0.018(1) C
C20C 0.039(2) 0.046(2) 0.039(2) 0.001(1) -0.004(1) -0.014(1) C
C21C 0.046(3) 0.054(2) 0.045(2) -0.001(2) -0.001(2) -0.008(1) C
C22C 0.091(4) 0.048(2) 0.053(2) -0.018(2) -0.002(2) -0.009(2) C
C23C 0.174(6) 0.039(2) 0.055(2) -0.017(2) 0.006(3) -0.015(1) C
C24C 0.124(4) 0.037(2) 0.046(2) -0.007(2) 0.002(2) -0.018(1) C
C25C 0.026(2) 0.022(2) 0.049(2) -0.002(2) -0.007(1) -0.012(2) C
C26C 0.036(2) 0.051(3) 0.055(2) -0.001(2) -0.012(1) -0.025(2) C
C27C 0.055(3) 0.073(3) 0.061(2) -0.002(2) -0.012(2) -0.037(2) C
C28C 0.064(3) 0.063(4) 0.064(2) 0.003(3) -0.005(2) -0.036(2) C
C29C 0.054(2) 0.067(3) 0.068(2) 0.019(2) -0.006(2) -0.037(3) C
C30C 0.035(2) 0.049(2) 0.060(2) 0.013(2) -0.008(1) -0.025(2) C
C31C 0.033(2) 0.021(2) 0.056(2) 0.003(1) -0.018(2) -0.013(2) C
C32C 0.039(2) 0.024(2) 0.063(2) -0.003(1) -0.018(2) -0.012(1) C
C33C 0.043(2) 0.035(2) 0.076(3) -0.009(2) -0.019(2) -0.017(2) C
C34C 0.044(2) 0.047(2) 0.086(4) -0.007(2) -0.028(2) -0.022(2) C
C35C 0.055(2) 0.049(3) 0.091(3) -0.008(2) -0.044(2) -0.010(2) C
C36C 0.047(2) 0.034(2) 0.073(3) -0.003(1) -0.035(2) -0.006(2) C
P1D 0.083(2) 0.165(3) 0.082(2) 0.020(2) -0.010(2) -0.024(2) P
C1D 0.098(4) 0.101(5) 0.086(4) -0.002(4) -0.025(4) -0.022(4) C
C2D 0.093(4) 0.233(9) 0.119(4) -0.014(5) -0.029(3) 0.034(5) C
C3D 0.113(4) 0.244(9) 0.157(7) -0.038(6) -0.059(4) 0.056(7) C
C4D 0.164(6) 0.107(6) 0.141(6) -0.005(6) -0.085(6) -0.018(5) C
C5D 0.182(7) 0.162(7) 0.099(3) 0.072(7) -0.060(4) -0.058(4) C
C6D 0.136(4) 0.168(7) 0.082(4) 0.052(5) -0.030(3) -0.040(4) C
C7D 0.075(3) 0.096(4) 0.085(3) -0.011(3) -0.019(2) -0.014(3) C
C8D 0.081(3) 0.097(3) 0.092(3) -0.013(3) -0.013(2) -0.017(3) C
C9D 0.085(3) 0.103(3) 0.098(3) -0.019(3) -0.007(3) -0.023(3) C
C10D 0.080(3) 0.112(4) 0.091(3) -0.019(3) -0.013(3) -0.023(3) C
C11D 0.080(3) 0.111(4) 0.085(3) -0.010(3) -0.018(2) -0.015(3) C
C12D 0.079(3) 0.101(3) 0.084(3) -0.008(3) -0.018(2) -0.012(3) C
C13D 0.113(5) 0.129(5) 0.102(5) -0.013(4) -0.047(4) -0.024(4) C
C14D 0.129(5) 0.131(5) 0.087(5) -0.022(4) -0.043(4) -0.020(4) C
C15D 0.158(6) 0.132(5) 0.112(5) -0.021(4) -0.054(4) -0.027(4) C
C16D 0.193(8) 0.133(5) 0.221(9) 0.001(4) -0.114(7) -0.045(4) C
C17D 0.211(8) 0.135(5) 0.297(9) 0.011(5) -0.170(7) -0.047(5) C
C18D 0.160(6) 0.132(5) 0.203(6) -0.001(4) -0.114(5) -0.034(4) C
O1D 0.083(2) 0.165(3) 0.082(2) 0.020(2) -0.010(2) -0.024(2) O
N1Nm1 0.058(3) 0.061(3) 0.075(3) 0.006(2) -0.014(3) 0.008(3) N
C1Nm1 0.162(8) 0.140(5) 0.099(3) 0.058(4) 0.024(3) 0.050(3) C
O1Nm1 0.109(4) 0.101(3) 0.205(5) -0.028(3) 0.006(4) -0.054(3) O
O2Nm1 0.158(5) 0.176(5) 0.125(3) -0.007(2) -0.042(3) -0.058(3) O
N1Nm2 0.094(4) 0.068(3) 0.102(4) 0.029(3) -0.028(3) -0.005(3) N
C1Nm2 0.148(5) 0.076(3) 0.146(4) 0.016(3) 0.002(4) 0.000(4) C
O1Nm2 0.130(4) 0.113(4) 0.107(3) 0.038(3) -0.032(3) -0.019(3) O
O2Nm2 0.167(4) 0.104(3) 0.145(4) -0.007(3) -0.020(3) -0.037(3) O
N1Nm3 0.272(9) 0.132(6) 0.100(6) -0.115(6) -0.052(5) 0.007(4) N
C1Nm3 0.331(9) 0.205(9) 0.289(9) -0.050(7) -0.157(6) -0.111(8) C
O1Nm3 0.281(9) 0.155(6) 0.132(5) -0.101(6) -0.069(5) -0.021(4) O
O2Nm3 0.365(9) 0.275(8) 0.407(9) 0.000(8) -0.221(9) -0.203(9) O
N1Nm4 0.164(9) 0.264(9) 0.171(8) -0.032(8) 0.068(7) -0.069(7) N
C1Nm4 0.581(9) 0.358(9) 0.259(9) 0.164(9) 0.032(9) -0.068(9) C
O1Nm4 0.237(9) 0.282(9) 0.200(8) -0.030(8) 0.099(7) -0.086(7) O
O2Nm4 0.287(9) 0.276(9) 0.172(9) -0.071(9) 0.090(7) -0.073(7) O

loop_
_geom_angle_atom_site_label_1
_geom_angle_atom_site_label_2
_geom_angle_atom_site_label_3
_geom_angle
_geom_angle_site_symmetry_1
_geom_angle_site_symmetry_2
_geom_angle_site_symmetry_3
_geom_angle_publ_flag
O11 Cr O21 83.1(1) 1_555 1_555 1_555 no
O11 Cr O12 90.3(1) 1_555 1_555 1_555 no
O11 Cr O22 170.5(1) 1_555 1_555 1_555 no
O11 Cr O13 91.3(1) 1_555 1_555 1_555 no
O11 Cr O23 92.6(1) 1_555 1_555 1_555 no
O21 Cr O12 92.6(1) 1_555 1_555 1_555 no
O21 Cr O22 91.2(1) 1_555 1_555 1_555 no
O21 Cr O13 171.5(1) 1_555 1_555 1_555 no
O21 Cr O23 91.4(1) 1_555 1_555 1_555 no
O12 Cr O22 82.4(1) 1_555 1_555 1_555 no
O12 Cr O13 93.8(1) 1_555 1_555 1_555 no
O12 Cr O23 175.3(1) 1_555 1_555 1_555 no
O22 Cr O13 95.2(1) 1_555 1_555 1_555 no
O22 Cr O23 95.1(1) 1_555 1_555 1_555 no
O13 Cr O23 82.4(1) 1_555 1_555 1_555 no
Cr O11 C11 113.3(3) 1_555 1_555 1_555 no
Cr O21 C21 114.2(3) 1_555 1_555 1_555 no
C11 O31 AgA 114.3(3) 1_555 1_555 1_555 no
C21 O41 AgA 112.2(3) 1_555 1_555 1_555 no
O11 C11 O31 124.8(4) 1_555 1_555 1_555 no
O11 C11 C21 114.9(4) 1_555 1_555 1_555 no
O31 C11 C21 120.3(4) 1_555 1_555 1_555 no
O21 C21 O41 125.1(4) 1_555 1_555 1_555 no
O21 C21 C11 113.6(4) 1_555 1_555 1_555 no
O41 C21 C11 121.3(4) 1_555 1_555 1_555 no
O31 AgA O41 70.3(1) 1_555 1_555 1_555 no
O31 AgA P1A 106.59(9) 1_555 1_555 1_555 no
O31 AgA P2A 111.66(9) 1_555 1_555 1_555 no
O41 AgA P1A 103.51(8) 1_555 1_555 1_555 no
O41 AgA P2A 95.02(8) 1_555 1_555 1_555 no
P1A AgA P2A 141.24(5) 1_555 1_555 1_555 no
AgA P1A C1A 117.5(1) 1_555 1_555 1_555 no
AgA P1A C7A 118.9(1) 1_555 1_555 1_555 no
AgA P1A C13A 104.2(1) 1_555 1_555 1_555 no
C1A P1A C7A 104.7(2) 1_555 1_555 1_555 no
C1A P1A C13A 106.1(2) 1_555 1_555 1_555 no
C7A P1A C13A 104.0(2) 1_555 1_555 1_555 no
AgA P2A C19A 115.7(1) 1_555 1_555 1_555 no
AgA P2A C25A 112.5(1) 1_555 1_555 1_555 no
AgA P2A C31A 113.6(1) 1_555 1_555 1_555 no
C19A P2A C25A 105.1(2) 1_555 1_555 1_555 no
C19A P2A C31A 106.0(2) 1_555 1_555 1_555 no
C25A P2A C31A 102.8(2) 1_555 1_555 1_555 no
P1A C1A C2A 118.1(2) 1_555 1_555 1_555 no
P1A C1A C6A 122.6(2) 1_555 1_555 1_555 no
C2A C1A C6A 119.3(1) 1_555 1_555 1_555 no
C1A C2A C3A 120.24(9) 1_555 1_555 1_555 no
C2A C3A C4A 120.0(1) 1_555 1_555 1_555 no
C3A C4A C5A 120.2(1) 1_555 1_555 1_555 no
C4A C5A C6A 120.0(1) 1_555 1_555 1_555 no
C1A C6A C5A 120.24(9) 1_555 1_555 1_555 no
P1A C7A C8A 121.9(2) 1_555 1_555 1_555 no
P1A C7A C12A 118.7(2) 1_555 1_555 1_555 no
C8A C7A C12A 119.3(1) 1_555 1_555 1_555 no
C7A C8A C9A 120.24(9) 1_555 1_555 1_555 no
C8A C9A C10A 120.0(1) 1_555 1_555 1_555 no
C9A C10A C11A 120.2(1) 1_555 1_555 1_555 no
C10A C11A C12A 120.0(1) 1_555 1_555 1_555 no
C7A C12A C11A 120.24(9) 1_555 1_555 1_555 no
P1A C13A C14A 116.6(2) 1_555 1_555 1_555 no
P1A C13A C18A 124.0(2) 1_555 1_555 1_555 no
C14A C13A C18A 119.3(1) 1_555 1_555 1_555 no
C13A C14A C15A 120.24(9) 1_555 1_555 1_555 no
C14A C15A C16A 120.0(1) 1_555 1_555 1_555 no
C15A C16A C17A 120.2(1) 1_555 1_555 1_555 no
C16A C17A C18A 120.0(1) 1_555 1_555 1_555 no
C13A C18A C17A 120.24(9) 1_555 1_555 1_555 no
P2A C19A C20A 118.1(2) 1_555 1_555 1_555 no
P2A C19A C24A 122.6(2) 1_555 1_555 1_555 no
C20A C19A C24A 119.3(1) 1_555 1_555 1_555 no
C19A C20A C21A 120.24(9) 1_555 1_555 1_555 no
C20A C21A C22A 120.0(1) 1_555 1_555 1_555 no
C21A C22A C23A 120.2(1) 1_555 1_555 1_555 no
C22A C23A C24A 120.0(1) 1_555 1_555 1_555 no
C19A C24A C23A 120.24(9) 1_555 1_555 1_555 no
P2A C25A C26A 123.1(2) 1_555 1_555 1_555 no
P2A C25A C30A 117.6(2) 1_555 1_555 1_555 no
C26A C25A C30A 119.3(1) 1_555 1_555 1_555 no
C25A C26A C27A 120.24(9) 1_555 1_555 1_555 no
C26A C27A C28A 120.0(1) 1_555 1_555 1_555 no
C27A C28A C29A 120.2(1) 1_555 1_555 1_555 no
C28A C29A C30A 120.0(1) 1_555 1_555 1_555 no
C25A C30A C29A 120.24(9) 1_555 1_555 1_555 no
P2A C31A C32A 122.3(2) 1_555 1_555 1_555 no
P2A C31A C36A 118.4(2) 1_555 1_555 1_555 no
C32A C31A C36A 119.3(1) 1_555 1_555 1_555 no
C31A C32A C33A 120.24(9) 1_555 1_555 1_555 no
C32A C33A C34A 120.0(1) 1_555 1_555 1_555 no
C33A C34A C35A 120.2(1) 1_555 1_555 1_555 no
C34A C35A C36A 120.0(1) 1_555 1_555 1_555 no
C31A C36A C35A 120.24(9) 1_555 1_555 1_555 no
Cr O12 C12 113.8(3) 1_555 1_555 1_555 no
Cr O22 C22 113.4(3) 1_555 1_555 1_555 no
C12 O32 AgB 113.0(3) 1_555 1_555 1_555 no
C22 O42 AgB 113.1(3) 1_555 1_555 1_555 no
O12 C12 O32 125.5(4) 1_555 1_555 1_555 no
O12 C12 C22 113.9(4) 1_555 1_555 1_555 no
O32 C12 C22 120.6(4) 1_555 1_555 1_555 no
O22 C22 O42 125.5(4) 1_555 1_555 1_555 no
O22 C22 C12 113.7(4) 1_555 1_555 1_555 no
O42 C22 C12 120.8(4) 1_555 1_555 1_555 no
O32 AgB O42 70.8(1) 1_555 1_555 1_555 no
O32 AgB P1B 118.7(1) 1_555 1_555 1_555 no
O32 AgB P2B 94.3(1) 1_555 1_555 1_555 no
O42 AgB P1B 110.3(1) 1_555 1_555 1_555 no
O42 AgB P2B 115.6(1) 1_555 1_555 1_555 no
P1B AgB P2B 130.15(5) 1_555 1_555 1_555 no
AgB P1B C1B 117.5(2) 1_555 1_555 1_555 no
AgB P1B C7B 114.5(1) 1_555 1_555 1_555 no
AgB P1B C13B 109.5(2) 1_555 1_555 1_555 no
C1B P1B C7B 103.2(2) 1_555 1_555 1_555 no
C1B P1B C13B 106.2(2) 1_555 1_555 1_555 no
C7B P1B C13B 104.9(2) 1_555 1_555 1_555 no
AgB P2B C19B 107.5(1) 1_555 1_555 1_555 no
AgB P2B C25B 113.7(1) 1_555 1_555 1_555 no
AgB P2B C31B 119.6(1) 1_555 1_555 1_555 no
C19B P2B C25B 105.2(2) 1_555 1_555 1_555 no
C19B P2B C31B 105.8(2) 1_555 1_555 1_555 no
C25B P2B C31B 103.9(2) 1_555 1_555 1_555 no
P1B C1B C2B 117.4(3) 1_555 1_555 1_555 no
P1B C1B C6B 123.2(3) 1_555 1_555 1_555 no
C2B C1B C6B 119.3(1) 1_555 1_555 1_555 no
C1B C2B C3B 120.24(9) 1_555 1_555 1_555 no
C2B C3B C4B 120.0(1) 1_555 1_555 1_555 no
C3B C4B C5B 120.2(1) 1_555 1_555 1_555 no
C4B C5B C6B 120.0(1) 1_555 1_555 1_555 no
C1B C6B C5B 120.24(9) 1_555 1_555 1_555 no
P1B C7B C8B 123.2(2) 1_555 1_555 1_555 no
P1B C7B C12B 117.5(2) 1_555 1_555 1_555 no
C8B C7B C12B 119.3(1) 1_555 1_555 1_555 no
C7B C8B C9B 120.24(9) 1_555 1_555 1_555 no
C8B C9B C10B 120.0(1) 1_555 1_555 1_555 no
C9B C10B C11B 120.2(1) 1_555 1_555 1_555 no
C10B C11B C12B 120.0(1) 1_555 1_555 1_555 no
C7B C12B C11B 120.24(9) 1_555 1_555 1_555 no
P1B C13B C14B 123.8(2) 1_555 1_555 1_555 no
P1B C13B C18B 116.4(2) 1_555 1_555 1_555 no
C14B C13B C18B 119.3(1) 1_555 1_555 1_555 no
C13B C14B C15B 120.24(9) 1_555 1_555 1_555 no
C14B C15B C16B 120.0(1) 1_555 1_555 1_555 no
C15B C16B C17B 120.2(1) 1_555 1_555 1_555 no
C16B C17B C18B 120.0(1) 1_555 1_555 1_555 no
C13B C18B C17B 120.24(9) 1_555 1_555 1_555 no
P2B C19B C20B 117.6(2) 1_555 1_555 1_555 no
P2B C19B C24B 123.1(2) 1_555 1_555 1_555 no
C20B C19B C24B 119.3(1) 1_555 1_555 1_555 no
C19B C20B C21B 120.24(9) 1_555 1_555 1_555 no
C20B C21B C22B 120.0(1) 1_555 1_555 1_555 no
C21B C22B C23B 120.2(1) 1_555 1_555 1_555 no
C22B C23B C24B 120.0(1) 1_555 1_555 1_555 no
C19B C24B C23B 120.24(9) 1_555 1_555 1_555 no
P2B C25B C26B 117.7(2) 1_555 1_555 1_555 no
P2B C25B C30B 122.9(2) 1_555 1_555 1_555 no
C26B C25B C30B 119.3(1) 1_555 1_555 1_555 no
C25B C26B C27B 120.24(9) 1_555 1_555 1_555 no
C26B C27B C28B 120.0(1) 1_555 1_555 1_555 no
C27B C28B C29B 120.2(1) 1_555 1_555 1_555 no
C28B C29B C30B 120.0(1) 1_555 1_555 1_555 no
C25B C30B C29B 120.24(9) 1_555 1_555 1_555 no
P2B C31B C32B 122.3(2) 1_555 1_555 1_555 no
P2B C31B C36B 118.1(2) 1_555 1_555 1_555 no
C32B C31B C36B 119.3(1) 1_555 1_555 1_555 no
C31B C32B C33B 120.24(9) 1_555 1_555 1_555 no
C32B C33B C34B 120.0(1) 1_555 1_555 1_555 no
C33B C34B C35B 120.2(1) 1_555 1_555 1_555 no
C34B C35B C36B 120.0(1) 1_555 1_555 1_555 no
C31B C36B C35B 120.24(9) 1_555 1_555 1_555 no
Cr O13 C13 114.1(3) 1_555 1_555 1_555 no
Cr O23 C23 114.2(3) 1_555 1_555 1_555 no
C13 O33 AgC 114.6(3) 1_555 1_555 1_555 no
C23 O43 AgC 112.1(3) 1_555 1_555 1_555 no
O13 C13 O33 126.0(4) 1_555 1_555 1_555 no
O13 C13 C23 114.1(4) 1_555 1_555 1_555 no
O33 C13 C23 119.9(4) 1_555 1_555 1_555 no
O23 C23 O43 125.6(4) 1_555 1_555 1_555 no
O23 C23 C13 113.8(4) 1_555 1_555 1_555 no
O43 C23 C13 120.6(4) 1_555 1_555 1_555 no
O33 AgC O43 70.0(1) 1_555 1_555 1_555 no
O33 AgC P1C 116.74(9) 1_555 1_555 1_555 no
O33 AgC P2C 106.38(9) 1_555 1_555 1_555 no
O43 AgC P1C 98.23(9) 1_555 1_555 1_555 no
O43 AgC P2C 114.16(9) 1_555 1_555 1_555 no
P1C AgC P2C 132.88(4) 1_555 1_555 1_555 no
AgC P1C C1C 117.7(1) 1_555 1_555 1_555 no
AgC P1C C7C 115.9(1) 1_555 1_555 1_555 no
AgC P1C C13C 105.6(1) 1_555 1_555 1_555 no
C1C P1C C7C 104.5(2) 1_555 1_555 1_555 no
C1C P1C C13C 105.2(2) 1_555 1_555 1_555 no
C7C P1C C13C 106.9(2) 1_555 1_555 1_555 no
AgC P2C C19C 108.9(1) 1_555 1_555 1_555 no
AgC P2C C25C 114.6(1) 1_555 1_555 1_555 no
AgC P2C C31C 117.9(1) 1_555 1_555 1_555 no
C19C P2C C25C 106.0(2) 1_555 1_555 1_555 no
C19C P2C C31C 105.3(2) 1_555 1_555 1_555 no
C25C P2C C31C 103.1(2) 1_555 1_555 1_555 no
P1C C1C C2C 117.5(2) 1_555 1_555 1_555 no
P1C C1C C6C 123.1(2) 1_555 1_555 1_555 no
C2C C1C C6C 119.3(1) 1_555 1_555 1_555 no
C1C C2C C3C 120.24(9) 1_555 1_555 1_555 no
C2C C3C C4C 120.0(1) 1_555 1_555 1_555 no
C3C C4C C5C 120.2(1) 1_555 1_555 1_555 no
C4C C5C C6C 120.0(1) 1_555 1_555 1_555 no
C1C C6C C5C 120.24(9) 1_555 1_555 1_555 no
P1C C7C C8C 117.4(2) 1_555 1_555 1_555 no
P1C C7C C12C 123.2(2) 1_555 1_555 1_555 no
C8C C7C C12C 119.3(1) 1_555 1_555 1_555 no
C7C C8C C9C 120.24(9) 1_555 1_555 1_555 no
C8C C9C C10C 120.0(1) 1_555 1_555 1_555 no
C9C C10C C11C 120.2(1) 1_555 1_555 1_555 no
C10C C11C C12C 120.0(1) 1_555 1_555 1_555 no
C7C C12C C11C 120.24(9) 1_555 1_555 1_555 no
P1C C13C C14C 124.5(2) 1_555 1_555 1_555 no
P1C C13C C18C 115.8(2) 1_555 1_555 1_555 no
C14C C13C C18C 119.3(1) 1_555 1_555 1_555 no
C13C C14C C15C 120.24(9) 1_555 1_555 1_555 no
C14C C15C C16C 120.0(1) 1_555 1_555 1_555 no
C15C C16C C17C 120.2(1) 1_555 1_555 1_555 no
C16C C17C C18C 120.0(1) 1_555 1_555 1_555 no
C13C C18C C17C 120.24(9) 1_555 1_555 1_555 no
P2C C19C C20C 117.3(2) 1_555 1_555 1_555 no
P2C C19C C24C 123.2(2) 1_555 1_555 1_555 no
C20C C19C C24C 119.3(1) 1_555 1_555 1_555 no
C19C C20C C21C 120.24(9) 1_555 1_555 1_555 no
C20C C21C C22C 120.0(1) 1_555 1_555 1_555 no
C21C C22C C23C 120.2(1) 1_555 1_555 1_555 no
C22C C23C C24C 120.0(1) 1_555 1_555 1_555 no
C19C C24C C23C 120.24(9) 1_555 1_555 1_555 no
P2C C25C C26C 119.4(2) 1_555 1_555 1_555 no
P2C C25C C30C 121.3(2) 1_555 1_555 1_555 no
C26C C25C C30C 119.3(1) 1_555 1_555 1_555 no
C25C C26C C27C 120.24(9) 1_555 1_555 1_555 no
C26C C27C C28C 120.0(1) 1_555 1_555 1_555 no
C27C C28C C29C 120.2(1) 1_555 1_555 1_555 no
C28C C29C C30C 120.0(1) 1_555 1_555 1_555 no
C25C C30C C29C 120.24(9) 1_555 1_555 1_555 no
P2C C31C C32C 117.5(2) 1_555 1_555 1_555 no
P2C C31C C36C 123.2(2) 1_555 1_555 1_555 no
C32C C31C C36C 119.3(1) 1_555 1_555 1_555 no
C31C C32C C33C 120.24(9) 1_555 1_555 1_555 no
C32C C33C C34C 120.0(1) 1_555 1_555 1_555 no
C33C C34C C35C 120.2(1) 1_555 1_555 1_555 no
C34C C35C C36C 120.0(1) 1_555 1_555 1_555 no
C31C C36C C35C 120.24(9) 1_555 1_555 1_555 no
C1D P1D C7D 104.8(4) 1_555 1_555 1_555 no
C1D P1D C13D 108.5(4) 1_555 1_555 1_555 no
C1D P1D O1D 111.7(10) 1_555 1_555 1_555 no
C7D P1D C13D 103.0(4) 1_555 1_555 1_555 no
C7D P1D O1D 120.7(12) 1_555 1_555 1_555 no
C13D P1D O1D 107.4(13) 1_555 1_555 1_555 no
P1D C1D C2D 123.4(5) 1_555 1_555 1_555 no
P1D C1D C6D 117.3(5) 1_555 1_555 1_555 no
C2D C1D C6D 119.3(1) 1_555 1_555 1_555 no
C1D C2D C3D 120.24(9) 1_555 1_555 1_555 no
C2D C3D C4D 120.0(1) 1_555 1_555 1_555 no
C3D C4D C5D 120.2(1) 1_555 1_555 1_555 no
C4D C5D C6D 120.0(1) 1_555 1_555 1_555 no
C1D C6D C5D 120.24(9) 1_555 1_555 1_555 no
P1D C7D C8D 115.3(4) 1_555 1_555 1_555 no
P1D C7D C12D 125.1(4) 1_555 1_555 1_555 no
C8D C7D C12D 119.3(1) 1_555 1_555 1_555 no
C7D C8D C9D 120.24(9) 1_555 1_555 1_555 no
C8D C9D C10D 120.0(1) 1_555 1_555 1_555 no
C9D C10D C11D 120.2(1) 1_555 1_555 1_555 no
C10D C11D C12D 120.0(1) 1_555 1_555 1_555 no
C7D C12D C11D 120.24(9) 1_555 1_555 1_555 no
P1D C13D C14D 122.9(5) 1_555 1_555 1_555 no
P1D C13D C18D 117.8(5) 1_555 1_555 1_555 no
C14D C13D C18D 119.3(1) 1_555 1_555 1_555 no
C13D C14D C15D 120.24(9) 1_555 1_555 1_555 no
C14D C15D C16D 120.0(1) 1_555 1_555 1_555 no
C15D C16D C17D 120.2(1) 1_555 1_555 1_555 no
C16D C17D C18D 120.0(1) 1_555 1_555 1_555 no
C13D C18D C17D 120.24(9) 1_555 1_555 1_555 no
C1Nm1 N1Nm1 O1Nm1 121.6(3) 1_555 1_555 1_555 no
C1Nm1 N1Nm1 O2Nm1 121.6(3) 1_555 1_555 1_555 no
O1Nm1 N1Nm1 O2Nm1 116.8(5) 1_555 1_555 1_555 no
C1Nm2 N1Nm2 O1Nm2 121.6(3) 1_555 1_555 1_555 no
C1Nm2 N1Nm2 O2Nm2 121.6(3) 1_555 1_555 1_555 no
O1Nm2 N1Nm2 O2Nm2 116.8(5) 1_555 1_555 1_555 no
C1Nm3 N1Nm3 O1Nm3 121.6(3) 1_555 1_555 1_555 no
C1Nm3 N1Nm3 O2Nm3 121.6(3) 1_555 1_555 1_555 no
O1Nm3 N1Nm3 O2Nm3 116.8(5) 1_555 1_555 1_555 no
C1Nm4 N1Nm4 O1Nm4 121.6(3) 1_555 1_555 1_555 no
C1Nm4 N1Nm4 O2Nm4 121.6(3) 1_555 1_555 1_555 no
O1Nm4 N1Nm4 O2Nm4 116.8(5) 1_555 1_555 1_555 no

loop_
_geom_bond_atom_site_label_1
_geom_bond_atom_site_label_2
_geom_bond_distance
_geom_bond_site_symmetry_1
_geom_bond_site_symmetry_2
_geom_bond_publ_flag
Cr O11 1.973(3) 1_555 1_555 no
Cr O21 1.964(3) 1_555 1_555 no
Cr O12 1.962(3) 1_555 1_555 no
Cr O22 1.982(3) 1_555 1_555 no
Cr O13 1.975(3) 1_555 1_555 no
Cr O23 1.972(3) 1_555 1_555 no
O11 C11 1.292(5) 1_555 1_555 no
O21 C21 1.291(6) 1_555 1_555 no
O31 C11 1.240(5) 1_555 1_555 no
O31 AgA 2.408(3) 1_555 1_555 no
O41 C21 1.233(6) 1_555 1_555 no
O41 AgA 2.482(3) 1_555 1_555 no
C11 C21 1.543(6) 1_555 1_555 no
AgA P1A 2.418(1) 1_555 1_555 no
AgA P2A 2.413(1) 1_555 1_555 no
P1A C1A 1.832(3) 1_555 1_555 no
P1A C7A 1.820(3) 1_555 1_555 no
P1A C13A 1.827(3) 1_555 1_555 no
P2A C19A 1.823(3) 1_555 1_555 no
P2A C25A 1.824(3) 1_555 1_555 no
P2A C31A 1.826(3) 1_555 1_555 no
C1A C2A 1.393(1) 1_555 1_555 no
C1A C6A 1.393(1) 1_555 1_555 no
C2A C3A 1.393(1) 1_555 1_555 no
C3A C4A 1.383(1) 1_555 1_555 no
C4A C5A 1.383(1) 1_555 1_555 no
C5A C6A 1.393(1) 1_555 1_555 no
C7A C8A 1.393(1) 1_555 1_555 no
C7A C12A 1.393(1) 1_555 1_555 no
C8A C9A 1.393(1) 1_555 1_555 no
C9A C10A 1.383(1) 1_555 1_555 no
C10A C11A 1.383(1) 1_555 1_555 no
C11A C12A 1.393(1) 1_555 1_555 no
C13A C14A 1.393(1) 1_555 1_555 no
C13A C18A 1.393(1) 1_555 1_555 no
C14A C15A 1.393(1) 1_555 1_555 no
C15A C16A 1.383(1) 1_555 1_555 no
C16A C17A 1.383(1) 1_555 1_555 no
C17A C18A 1.393(1) 1_555 1_555 no
C19A C20A 1.393(1) 1_555 1_555 no
C19A C24A 1.393(1) 1_555 1_555 no
C20A C21A 1.393(1) 1_555 1_555 no
C21A C22A 1.383(1) 1_555 1_555 no
C22A C23A 1.383(1) 1_555 1_555 no
C23A C24A 1.393(1) 1_555 1_555 no
C25A C26A 1.393(1) 1_555 1_555 no
C25A C30A 1.393(1) 1_555 1_555 no
C26A C27A 1.393(1) 1_555 1_555 no
C27A C28A 1.383(1) 1_555 1_555 no
C28A C29A 1.383(1) 1_555 1_555 no
C29A C30A 1.393(1) 1_555 1_555 no
C31A C32A 1.393(1) 1_555 1_555 no
C31A C36A 1.393(1) 1_555 1_555 no
C32A C33A 1.393(1) 1_555 1_555 no
C33A C34A 1.383(1) 1_555 1_555 no
C34A C35A 1.383(1) 1_555 1_555 no
C35A C36A 1.393(1) 1_555 1_555 no
O12 C12 1.275(6) 1_555 1_555 no
O22 C22 1.287(5) 1_555 1_555 no
O32 C12 1.228(5) 1_555 1_555 no
O32 AgB 2.438(3) 1_555 1_555 no
O42 C22 1.222(5) 1_555 1_555 no
O42 AgB 2.424(3) 1_555 1_555 no
C12 C22 1.564(6) 1_555 1_555 no
AgB P1B 2.409(2) 1_555 1_555 no
AgB P2B 2.424(1) 1_555 1_555 no
P1B C1B 1.816(4) 1_555 1_555 no
P1B C7B 1.816(3) 1_555 1_555 no
P1B C13B 1.829(4) 1_555 1_555 no
P2B C19B 1.829(3) 1_555 1_555 no
P2B C25B 1.823(3) 1_555 1_555 no
P2B C31B 1.820(3) 1_555 1_555 no
C1B C2B 1.393(1) 1_555 1_555 no
C1B C6B 1.393(1) 1_555 1_555 no
C2B C3B 1.393(1) 1_555 1_555 no
C3B C4B 1.383(1) 1_555 1_555 no
C4B C5B 1.383(1) 1_555 1_555 no
C5B C6B 1.393(1) 1_555 1_555 no
C7B C8B 1.393(1) 1_555 1_555 no
C7B C12B 1.393(1) 1_555 1_555 no
C8B C9B 1.393(1) 1_555 1_555 no
C9B C10B 1.383(1) 1_555 1_555 no
C10B C11B 1.383(1) 1_555 1_555 no
C11B C12B 1.393(1) 1_555 1_555 no
C13B C14B 1.393(1) 1_555 1_555 no
C13B C18B 1.393(1) 1_555 1_555 no
C14B C15B 1.393(1) 1_555 1_555 no
C15B C16B 1.383(1) 1_555 1_555 no
C16B C17B 1.383(1) 1_555 1_555 no
C17B C18B 1.393(1) 1_555 1_555 no
C19B C20B 1.393(1) 1_555 1_555 no
C19B C24B 1.393(1) 1_555 1_555 no
C20B C21B 1.393(1) 1_555 1_555 no
C21B C22B 1.383(1) 1_555 1_555 no
C22B C23B 1.383(1) 1_555 1_555 no
C23B C24B 1.393(1) 1_555 1_555 no
C25B C26B 1.393(1) 1_555 1_555 no
C25B C30B 1.393(1) 1_555 1_555 no
C26B C27B 1.393(1) 1_555 1_555 no
C27B C28B 1.383(1) 1_555 1_555 no
C28B C29B 1.383(1) 1_555 1_555 no
C29B C30B 1.393(1) 1_555 1_555 no
C31B C32B 1.393(1) 1_555 1_555 no
C31B C36B 1.393(1) 1_555 1_555 no
C32B C33B 1.393(1) 1_555 1_555 no
C33B C34B 1.383(1) 1_555 1_555 no
C34B C35B 1.383(1) 1_555 1_555 no
C35B C36B 1.393(1) 1_555 1_555 no
O13 C13 1.282(5) 1_555 1_555 no
O23 C23 1.291(5) 1_555 1_555 no
O33 C13 1.226(5) 1_555 1_555 no
O33 AgC 2.412(3) 1_555 1_555 no
O43 C23 1.233(5) 1_555 1_555 no
O43 AgC 2.461(3) 1_555 1_555 no
C13 C23 1.556(7) 1_555 1_555 no
AgC P1C 2.425(1) 1_555 1_555 no
AgC P2C 2.422(1) 1_555 1_555 no
P1C C1C 1.823(3) 1_555 1_555 no
P1C C7C 1.824(3) 1_555 1_555 no
P1C C13C 1.833(3) 1_555 1_555 no
P2C C19C 1.823(3) 1_555 1_555 no
P2C C25C 1.811(3) 1_555 1_555 no
P2C C31C 1.831(3) 1_555 1_555 no
C1C C2C 1.393(1) 1_555 1_555 no
C1C C6C 1.393(1) 1_555 1_555 no
C2C C3C 1.393(1) 1_555 1_555 no
C3C C4C 1.383(1) 1_555 1_555 no
C4C C5C 1.383(1) 1_555 1_555 no
C5C C6C 1.393(1) 1_555 1_555 no
C7C C8C 1.393(1) 1_555 1_555 no
C7C C12C 1.393(1) 1_555 1_555 no
C8C C9C 1.393(1) 1_555 1_555 no
C9C C10C 1.383(1) 1_555 1_555 no
C10C C11C 1.383(1) 1_555 1_555 no
C11C C12C 1.393(1) 1_555 1_555 no
C13C C14C 1.393(1) 1_555 1_555 no
C13C C18C 1.393(1) 1_555 1_555 no
C14C C15C 1.393(1) 1_555 1_555 no
C15C C16C 1.383(1) 1_555 1_555 no
C16C C17C 1.383(1) 1_555 1_555 no
C17C C18C 1.393(1) 1_555 1_555 no
C19C C20C 1.393(1) 1_555 1_555 no
C19C C24C 1.393(1) 1_555 1_555 no
C20C C21C 1.393(1) 1_555 1_555 no
C21C C22C 1.383(1) 1_555 1_555 no
C22C C23C 1.383(1) 1_555 1_555 no
C23C C24C 1.393(1) 1_555 1_555 no
C25C C26C 1.393(1) 1_555 1_555 no
C25C C30C 1.393(1) 1_555 1_555 no
C26C C27C 1.393(1) 1_555 1_555 no
C27C C28C 1.383(1) 1_555 1_555 no
C28C C29C 1.383(1) 1_555 1_555 no
C29C C30C 1.393(1) 1_555 1_555 no
C31C C32C 1.393(1) 1_555 1_555 no
C31C C36C 1.393(1) 1_555 1_555 no
C32C C33C 1.393(1) 1_555 1_555 no
C33C C34C 1.383(1) 1_555 1_555 no
C34C C35C 1.383(1) 1_555 1_555 no
C35C C36C 1.393(1) 1_555 1_555 no
P1D C1D 1.816(6) 1_555 1_555 no
P1D C7D 1.759(6) 1_555 1_555 no
P1D C13D 1.770(7) 1_555 1_555 no
P1D O1D 1.405(27) 1_555 1_555 no
C1D C2D 1.393(1) 1_555 1_555 no
C1D C6D 1.393(1) 1_555 1_555 no
C2D C3D 1.393(1) 1_555 1_555 no
C3D C4D 1.383(1) 1_555 1_555 no
C4D C5D 1.383(1) 1_555 1_555 no
C5D C6D 1.393(1) 1_555 1_555 no
C7D C8D 1.393(1) 1_555 1_555 no
C7D C12D 1.393(1) 1_555 1_555 no
C8D C9D 1.393(1) 1_555 1_555 no
C9D C10D 1.383(1) 1_555 1_555 no
C10D C11D 1.383(1) 1_555 1_555 no
C11D C12D 1.393(1) 1_555 1_555 no
C13D C14D 1.393(1) 1_555 1_555 no
C13D C18D 1.393(1) 1_555 1_555 no
C14D C15D 1.393(1) 1_555 1_555 no
C15D C16D 1.383(1) 1_555 1_555 no
C16D C17D 1.383(1) 1_555 1_555 no
C17D C18D 1.393(1) 1_555 1_555 no
N1Nm1 C1Nm1 1.441(7) 1_555 1_555 no
N1Nm1 O1Nm1 1.196(3) 1_555 1_555 no
N1Nm1 O2Nm1 1.196(3) 1_555 1_555 no
N1Nm2 C1Nm2 1.441(7) 1_555 1_555 no
N1Nm2 O1Nm2 1.196(3) 1_555 1_555 no
N1Nm2 O2Nm2 1.196(3) 1_555 1_555 no
N1Nm3 C1Nm3 1.441(7) 1_555 1_555 no
N1Nm3 O1Nm3 1.196(3) 1_555 1_555 no
N1Nm3 O2Nm3 1.196(3) 1_555 1_555 no
N1Nm4 C1Nm4 1.441(7) 1_555 1_555 no
N1Nm4 O1Nm4 1.196(3) 1_555 1_555 no
N1Nm4 O2Nm4 1.196(3) 1_555 1_555 no
